data_8104126
loop_
_publ_author_name
'Wiesmann, M.'
'Svoboda, H.'
'Weitzel, H.'
'Fuess, H.'

_publ_section_title
;
 The Structure of Lithiumcobaltmolybdate Li2 Co2 (Mo O4)3
;
_journal_name_full 'Zeitschrift fuer Kristallographie (149,1979-)'
_journal_page_first 525
_journal_page_last 525
_journal_volume 210
_journal_year 1995
_chemical_formula_sum 'Co2 Li2 Mo3 O12'
_chemical_name_systematic 'Li2 Co2 (Mo O4)3'
_space_group_IT_number 62
_symmetry_space_group_name_Hall '-P 2ac 2n'
_symmetry_space_group_name_H-M 'P n m a'
_cell_angle_alpha 90
_cell_angle_beta 90
_cell_angle_gamma 90
_cell_formula_units_Z 4
_cell_length_a 5.086
_cell_length_b 10.484
_cell_length_c 17.606
_cell_volume 938.781
_citation_journal_id_ASTM ZEKRDZ
_cod_data_source_file Wiesmann_ZEKRDZ_1995_1703.cif
_cod_data_source_block Co2Li2Mo3O12
_cod_original_cell_volume 938.7806
_cod_database_code 8104126

loop_
_symmetry_equiv_pos_as_xyz
x,y,z
-x+1/2,-y,z+1/2
x+1/2,-y+1/2,-z+1/2
-x,y+1/2,-z
-x,-y,-z
x-1/2,y,-z-1/2
-x-1/2,y-1/2,z-1/2
x,-y-1/2,z

loop_
_atom_site_label
_atom_site_type_symbol
_atom_site_fract_x
_atom_site_fract_y
_atom_site_fract_z
_atom_site_occupancy
_atom_site_U_iso_or_equiv
Co2 Co+2 1.3928 0.25 1.24956 0.51 0.0
O6 O-2 0.083 -0.0099 0.92474 1 0.0
Co3 Co+2 0.748 0.25 0.80236 0.21 0.0
O4 O-2 0.9412 0.25 0.99406 1 0.0
O2 O-2 1.1374 0.25 1.15351 1 0.0
Co1 Co+2 0.75206 0.07404 0.97283 0.66 0.0
Li1 Li+1 0.75206 0.07404 0.97283 0.34 0.0
O7 O-2 0.0779 0.1238 0.78648 1 0.0
O3 O-2 1.4181 0.1151 1.0371 1 0.0
O5 O-2 0.3576 -0.1151 0.7952 1 0.0
O1 O-2 0.5601 0.1141 0.87336 1 0.0
Li3 Li+1 0.748 0.25 0.80236 0.79 0.0
Mo1 Mo+6 1.21995 0.25 1.05681 1 0.0
Li2 Li+1 1.3928 0.25 1.24956 0.49 0.0
Mo2 Mo+6 0.27763 0.02753 0.84331 1 0.0
